data_2237908
loop_
_publ_author_name
'Tuyen, Nguyen Van'
'Anh, Le Tuan'
'Festa, Alexey A.'
'Voskressensky, Leonid G.'
'Khrustalev, Victor N.'

_publ_section_title
;
 1-Methyl-3-(2-oxo-2<i>H</i>-chromen-3-yl)-1<i>H</i>-imidazol-3-ium
 picrate
;
_journal_coeditor_code IS5268
_journal_issue 6
_journal_name_full 'Acta Crystallographica Section E'
_journal_page_first o839
_journal_paper_doi 10.1107/S1600536813011690
_journal_volume 69
_journal_year 2013
_chemical_formula_iupac 'C13 H11 N2 O2 +, C6 H2 N3 O7 -'
_chemical_formula_moiety 'C13 H11 N2 O2 +, C6 H2 N3 O7 -'
_chemical_formula_sum 'C19 H13 N5 O9'
_chemical_formula_weight 455.34
_chemical_name_systematic
;
1-Methyl-3-(2-oxo-2<i>H</i>-chromen-3-yl)-1<i>H</i>-imidazol-3-ium picrate
;
_space_group_IT_number 4
_symmetry_cell_setting monoclinic
_symmetry_space_group_name_Hall 'P 2yb'
_symmetry_space_group_name_H-M 'P 1 21 1'
_atom_sites_solution_hydrogens geom
_atom_sites_solution_primary direct
_atom_sites_solution_secondary difmap
_audit_creation_method SHELXL-97
_cell_angle_alpha 90.00
_cell_angle_beta 100.081(4)
_cell_angle_gamma 90.00
_cell_formula_units_Z 2
_cell_length_a 6.8142(12)
_cell_length_b 8.1942(14)
_cell_length_c 16.832(3)
_cell_measurement_reflns_used 3018
_cell_measurement_temperature 100(2)
_cell_measurement_theta_max 30.17
_cell_measurement_theta_min 2.46
_cell_volume 925.3(3)
_computing_cell_refinement '<i>SAINT</i> (Bruker, 2001)'
_computing_data_collection '<i>APEX2</i> (Bruker, 2005)'
_computing_data_reduction '<i>SAINT</i> (Bruker, 2001)'
_computing_molecular_graphics '<i>SHELXTL</i> (Sheldrick, 2008)'
_computing_publication_material '<i>SHELXTL</i> (Sheldrick, 2008)'
_computing_structure_refinement '<i>SHELXL97</i> (Sheldrick, 2008)'
_computing_structure_solution '<i>SHELXS97</i> (Sheldrick, 2008)'
_diffrn_ambient_temperature 100(2)
_diffrn_measured_fraction_theta_full 0.996
_diffrn_measured_fraction_theta_max 0.996
_diffrn_measurement_device_type 'Bruker APEXII CCD'
_diffrn_measurement_method '\f and \w scans'
_diffrn_radiation_monochromator graphite
_diffrn_radiation_source 'fine-focus sealed tube'
_diffrn_radiation_type MoK\a
_diffrn_radiation_wavelength 0.71073
_diffrn_reflns_av_R_equivalents 0.0404
_diffrn_reflns_av_sigmaI/netI 0.0548
_diffrn_reflns_limit_h_max 9
_diffrn_reflns_limit_h_min -9
_diffrn_reflns_limit_k_max 10
_diffrn_reflns_limit_k_min -10
_diffrn_reflns_limit_l_max 22
_diffrn_reflns_limit_l_min -22
_diffrn_reflns_number 10390
_diffrn_reflns_theta_full 28.00
_diffrn_reflns_theta_max 28.00
_diffrn_reflns_theta_min 2.46
_exptl_absorpt_coefficient_mu 0.133
_exptl_absorpt_correction_T_max 0.996
_exptl_absorpt_correction_T_min 0.961
_exptl_absorpt_correction_type multi-scan
_exptl_absorpt_process_details '(<i>SADABS</i>; Bruker, 2003)'
_exptl_crystal_colour yellow
_exptl_crystal_density_diffrn 1.634
_exptl_crystal_density_method 'not measured'
_exptl_crystal_description plate
_exptl_crystal_F_000 468
_exptl_crystal_size_max 0.30
_exptl_crystal_size_mid 0.21
_exptl_crystal_size_min 0.03
_refine_diff_density_max 0.455
_refine_diff_density_min -0.364
_refine_ls_extinction_method none
_refine_ls_goodness_of_fit_ref 1.002
_refine_ls_hydrogen_treatment constr
_refine_ls_matrix_type full
_refine_ls_number_parameters 299
_refine_ls_number_reflns 4415
_refine_ls_number_restraints 1
_refine_ls_restrained_S_all 1.002
_refine_ls_R_factor_all 0.0754
_refine_ls_R_factor_gt 0.0627
_refine_ls_shift/su_max 0.000
_refine_ls_shift/su_mean 0.000
_refine_ls_structure_factor_coef Fsqd
_refine_ls_weighting_details 'calc w=1/[\s^2^(Fo^2^)+(0.0754P)^2^+1.86P] where P=(Fo^2^+2Fc^2^)/3'
_refine_ls_weighting_scheme calc
_refine_ls_wR_factor_gt 0.1590
_refine_ls_wR_factor_ref 0.1647
_reflns_number_gt 3734
_reflns_number_total 4415
_reflns_threshold_expression I>2\s(I)
_cod_data_source_file is5268.cif
_cod_data_source_block I
_cod_original_sg_symbol_H-M 'P 21'
_cod_database_code 2237908
_cod_database_fobs_code 2237908

loop_
_symmetry_equiv_pos_as_xyz
'x, y, z'
'-x, y+1/2, -z'

loop_
_atom_site_type_symbol
_atom_site_label
_atom_site_fract_x
_atom_site_fract_y
_atom_site_fract_z
_atom_site_U_iso_or_equiv
_atom_site_adp_type
_atom_site_calc_flag
_atom_site_refinement_flags
_atom_site_occupancy
_atom_site_symmetry_multiplicity
O O1 0.8777(4) 0.6678(3) 0.68430(15) 0.0183(5) Uani d . 1 1
O O2 0.8003(4) 0.5232(4) 0.57153(15) 0.0233(6) Uani d . 1 1
N N1 0.9223(4) 0.2275(4) 0.64703(18) 0.0166(6) Uani d . 1 1
N N2 0.8021(5) 0.0278(4) 0.57071(17) 0.0166(6) Uani d . 1 1
C C2 0.8643(5) 0.5224(5) 0.6430(2) 0.0168(7) Uani d . 1 1
C C3 0.9351(5) 0.3784(5) 0.6911(2) 0.0161(7) Uani d . 1 1
C C4 1.0105(5) 0.3861(5) 0.7702(2) 0.0171(7) Uani d . 1 1
H H4 1.0561 0.2899 0.7992 0.021 Uiso calc R 1 1
C C4A 1.0217(5) 0.5408(5) 0.8103(2) 0.0165(7) Uani d . 1 1
C C5 1.0926(5) 0.5595(5) 0.8937(2) 0.0178(7) Uani d . 1 1
H H5 1.1365 0.4666 0.9257 0.021 Uiso calc R 1 1
C C6 1.0989(5) 0.7124(5) 0.9295(2) 0.0205(8) Uani d . 1 1
H H6 1.1461 0.7240 0.9857 0.025 Uiso calc R 1 1
C C7 1.0352(6) 0.8501(5) 0.8821(2) 0.0223(8) Uani d . 1 1
H H7 1.0420 0.9552 0.9063 0.027 Uiso calc R 1 1
C C8 0.9623(6) 0.8333(5) 0.8001(2) 0.0208(8) Uani d . 1 1
H H8 0.9169 0.9257 0.7681 0.025 Uiso calc R 1 1
C C8A 0.9570(5) 0.6794(5) 0.7661(2) 0.0172(7) Uani d . 1 1
C C9 0.7529(5) 0.1610(5) 0.6077(2) 0.0163(7) Uani d . 1 1
H H9 0.6218 0.2018 0.6064 0.020 Uiso calc R 1 1
C C10 1.0046(6) 0.0076(5) 0.5862(2) 0.0198(7) Uani d . 1 1
H H10 1.0772 -0.0786 0.5671 0.024 Uiso calc R 1 1
C C11 1.0826(5) 0.1338(5) 0.6341(2) 0.0200(7) Uani d . 1 1
H H11 1.2195 0.1536 0.6546 0.024 Uiso calc R 1 1
C C12 0.6615(6) -0.0810(5) 0.5195(2) 0.0218(8) Uani d . 1 1
H H12A 0.5247 -0.0517 0.5245 0.033 Uiso calc R 1 1
H H12B 0.6878 -0.1942 0.5369 0.033 Uiso calc R 1 1
H H12C 0.6784 -0.0694 0.4632 0.033 Uiso calc R 1 1
O O3 0.4485(4) 0.3812(3) 0.67659(15) 0.0185(5) Uani d . 1 1
O O4 0.7273(4) 0.1650(4) 0.85805(18) 0.0293(7) Uani d . 1 1
O O5 0.4224(5) 0.1338(4) 0.79424(19) 0.0310(7) Uani d . 1 1
O O6 0.6970(5) 0.6752(4) 1.02204(16) 0.0283(7) Uani d . 1 1
O O7 0.5824(4) 0.8942(3) 0.95546(17) 0.0245(6) Uani d . 1 1
O O8 0.4486(4) 0.8736(3) 0.66647(16) 0.0239(6) Uani d . 1 1
O O9 0.2690(4) 0.6684(4) 0.61602(16) 0.0257(6) Uani d . 1 1
N N3 0.5653(5) 0.2192(4) 0.82445(19) 0.0197(6) Uani d . 1 1
N N4 0.6210(5) 0.7472(4) 0.95962(18) 0.0183(6) Uani d . 1 1
N N5 0.3876(5) 0.7341(4) 0.67024(19) 0.0185(6) Uani d . 1 1
C C13 0.4738(5) 0.4649(4) 0.7400(2) 0.0134(7) Uani d . 1 1
C C14 0.5419(5) 0.3960(5) 0.8190(2) 0.0173(7) Uani d . 1 1
C C15 0.5962(5) 0.4837(4) 0.8896(2) 0.0155(7) Uani d . 1 1
H H15 0.6481 0.4310 0.9391 0.019 Uiso calc R 1 1
C C16 0.5717(5) 0.6527(5) 0.8853(2) 0.0159(7) Uani d . 1 1
C C17 0.5037(5) 0.7321(5) 0.8138(2) 0.0161(7) Uani d . 1 1
H H17 0.4908 0.8476 0.8125 0.019 Uiso calc R 1 1
C C18 0.4542(5) 0.6419(5) 0.7437(2) 0.0170(7) Uani d . 1 1

loop_
_atom_site_aniso_label
_atom_site_aniso_U_11
_atom_site_aniso_U_22
_atom_site_aniso_U_33
_atom_site_aniso_U_12
_atom_site_aniso_U_13
_atom_site_aniso_U_23
O1 0.0207(13) 0.0180(13) 0.0157(12) 0.0025(11) 0.0020(9) -0.0013(10)
O2 0.0339(16) 0.0201(14) 0.0150(12) -0.0014(12) 0.0016(11) 0.0006(11)
N1 0.0142(14) 0.0172(15) 0.0181(14) -0.0001(12) 0.0019(11) -0.0001(12)
N2 0.0237(16) 0.0131(14) 0.0130(13) -0.0004(12) 0.0036(11) -0.0013(11)
C2 0.0155(17) 0.0147(16) 0.0212(17) 0.0007(14) 0.0062(13) 0.0011(14)
C3 0.0155(16) 0.0133(16) 0.0195(17) 0.0007(13) 0.0035(13) -0.0003(14)
C4 0.0178(16) 0.0163(17) 0.0175(16) 0.0021(14) 0.0042(13) 0.0010(14)
C4A 0.0121(16) 0.0192(18) 0.0181(16) -0.0026(14) 0.0024(13) -0.0024(14)
C5 0.0141(17) 0.0206(18) 0.0175(17) 0.0014(14) -0.0002(13) 0.0014(14)
C6 0.0167(17) 0.022(2) 0.0212(18) -0.0030(14) -0.0002(13) -0.0036(15)
C7 0.0167(18) 0.022(2) 0.028(2) -0.0007(15) 0.0040(15) -0.0101(16)
C8 0.0208(19) 0.0158(18) 0.0256(19) 0.0011(14) 0.0038(15) -0.0010(14)
C8A 0.0176(17) 0.0215(18) 0.0117(15) -0.0002(14) 0.0010(12) -0.0012(14)
C9 0.0165(16) 0.0163(17) 0.0157(16) 0.0008(14) 0.0018(12) -0.0001(13)
C10 0.0222(18) 0.0217(19) 0.0169(16) 0.0009(15) 0.0072(13) 0.0022(14)
C11 0.0163(17) 0.0250(19) 0.0192(18) 0.0025(15) 0.0047(13) 0.0031(14)
C12 0.029(2) 0.0186(19) 0.0155(17) -0.0051(15) -0.0025(14) -0.0030(14)
O3 0.0197(13) 0.0201(13) 0.0150(12) 0.0018(11) 0.0011(9) -0.0049(11)
O4 0.0266(15) 0.0243(15) 0.0361(16) 0.0091(12) 0.0032(12) 0.0054(13)
O5 0.0455(18) 0.0140(14) 0.0279(15) -0.0041(13) -0.0089(13) 0.0022(11)
O6 0.0429(17) 0.0229(15) 0.0172(13) -0.0014(13) 0.0000(12) -0.0038(11)
O7 0.0348(15) 0.0170(14) 0.0207(13) -0.0002(12) 0.0022(11) -0.0069(11)
O8 0.0346(16) 0.0162(13) 0.0212(13) -0.0008(12) 0.0061(11) 0.0041(11)
O9 0.0310(15) 0.0231(14) 0.0195(13) 0.0036(12) -0.0057(11) -0.0036(11)
N3 0.0268(17) 0.0144(15) 0.0179(15) 0.0034(13) 0.0041(12) 0.0003(12)
N4 0.0204(15) 0.0182(16) 0.0172(15) -0.0036(12) 0.0060(12) -0.0042(12)
N5 0.0173(15) 0.0213(16) 0.0170(15) 0.0028(13) 0.0036(12) -0.0008(12)
C13 0.0079(16) 0.0186(18) 0.0135(15) -0.0004(12) 0.0015(12) -0.0022(12)
C14 0.0168(17) 0.0131(17) 0.0212(18) 0.0002(14) 0.0011(13) 0.0017(14)
C15 0.0147(17) 0.0144(17) 0.0184(17) -0.0013(13) 0.0051(13) -0.0006(13)
C16 0.0157(16) 0.0160(17) 0.0159(16) -0.0011(14) 0.0023(12) -0.0057(14)
C17 0.0129(16) 0.0159(17) 0.0205(17) -0.0002(14) 0.0062(13) -0.0020(14)
C18 0.0148(17) 0.0170(18) 0.0182(17) -0.0003(14) 0.0002(13) 0.0003(14)

loop_
_atom_type_symbol
_atom_type_description
_atom_type_scat_dispersion_real
_atom_type_scat_dispersion_imag
_atom_type_scat_source
C C 0.0033 0.0016 'International Tables Vol C Tables 4.2.6.8 and 6.1.1.4'
H H 0.0000 0.0000 'International Tables Vol C Tables 4.2.6.8 and 6.1.1.4'
N N 0.0061 0.0033 'International Tables Vol C Tables 4.2.6.8 and 6.1.1.4'
O O 0.0106 0.0060 'International Tables Vol C Tables 4.2.6.8 and 6.1.1.4'

loop_
_geom_angle_atom_site_label_1
_geom_angle_atom_site_label_2
_geom_angle_atom_site_label_3
_geom_angle
C2 O1 C8A 122.7(3)
C9 N1 C11 109.4(3)
C9 N1 C3 125.0(3)
C11 N1 C3 125.5(3)
C9 N2 C10 109.8(3)
C9 N2 C12 125.5(3)
C10 N2 C12 124.7(3)
O2 C2 O1 118.7(3)
O2 C2 C3 125.7(4)
O1 C2 C3 115.6(3)
C4 C3 N1 122.0(3)
C4 C3 C2 122.9(4)
N1 C3 C2 115.1(3)
C3 C4 C4A 119.3(4)
C3 C4 H4 120.4
C4A C4 H4 120.4
C8A C4A C5 117.8(3)
C8A C4A C4 119.1(3)
C5 C4A C4 123.1(4)
C6 C5 C4A 120.6(4)
C6 C5 H5 119.7
C4A C5 H5 119.7
C5 C6 C7 119.7(3)
C5 C6 H6 120.1
C7 C6 H6 120.1
C8 C7 C6 120.3(4)
C8 C7 H7 119.8
C6 C7 H7 119.8
C8A C8 C7 118.7(4)
C8A C8 H8 120.6
C7 C8 H8 120.6
C8 C8A C4A 122.8(3)
C8 C8A O1 116.8(3)
C4A C8A O1 120.5(3)
N2 C9 N1 107.4(3)
N2 C9 H9 126.3
N1 C9 H9 126.3
C11 C10 N2 107.3(3)
C11 C10 H10 126.4
N2 C10 H10 126.4
C10 C11 N1 106.1(3)
C10 C11 H11 126.9
N1 C11 H11 126.9
N2 C12 H12A 109.5
N2 C12 H12B 109.5
H12A C12 H12B 109.5
N2 C12 H12C 109.5
H12A C12 H12C 109.5
H12B C12 H12C 109.5
O4 N3 O5 124.3(3)
O4 N3 C14 117.8(3)
O5 N3 C14 117.9(3)
O7 N4 O6 124.6(3)
O7 N4 C16 117.1(3)
O6 N4 C16 118.3(3)
O8 N5 O9 123.7(3)
O8 N5 C18 118.2(3)
O9 N5 C18 118.0(3)
O3 C13 C14 122.9(3)
O3 C13 C18 125.4(3)
C14 C13 C18 111.5(3)
C15 C14 C13 125.6(3)
C15 C14 N3 116.9(3)
C13 C14 N3 117.4(3)
C14 C15 C16 117.4(3)
C14 C15 H15 121.3
C16 C15 H15 121.3
C17 C16 C15 122.3(3)
C17 C16 N4 119.4(3)
C15 C16 N4 118.3(3)
C16 C17 C18 119.2(3)
C16 C17 H17 120.4
C18 C17 H17 120.4
C17 C18 N5 116.2(3)
C17 C18 C13 123.9(3)
N5 C18 C13 119.9(3)

loop_
_geom_bond_atom_site_label_1
_geom_bond_atom_site_label_2
_geom_bond_distance
O1 C2 1.374(5)
O1 C8A 1.391(4)
O2 C2 1.206(5)
N1 C9 1.342(5)
N1 C11 1.383(5)
N1 C3 1.437(5)
N2 C9 1.328(5)
N2 C10 1.369(5)
N2 C12 1.472(5)
C2 C3 1.464(5)
C3 C4 1.342(5)
C4 C4A 1.433(5)
C4 H4 0.9500
C4A C8A 1.387(5)
C4A C5 1.410(5)
C5 C6 1.387(6)
C5 H5 0.9500
C6 C7 1.405(6)
C6 H6 0.9500
C7 C8 1.389(6)
C7 H7 0.9500
C8 C8A 1.383(5)
C8 H8 0.9500
C9 H9 0.9500
C10 C11 1.361(6)
C10 H10 0.9500
C11 H11 0.9500
C12 H12A 0.9800
C12 H12B 0.9800
C12 H12C 0.9800
O3 C13 1.255(4)
O4 N3 1.232(4)
O5 N3 1.235(4)
O6 N4 1.237(4)
O7 N4 1.232(4)
O8 N5 1.222(4)
O9 N5 1.232(4)
N3 C14 1.458(5)
N4 C16 1.460(4)
N5 C18 1.452(5)
C13 C14 1.445(5)
C13 C18 1.458(5)
C14 C15 1.383(5)
C15 C16 1.395(5)
C15 H15 0.9500
C16 C17 1.376(5)
C17 C18 1.383(5)
C17 H17 0.9500

loop_
_geom_hbond_atom_site_label_D
_geom_hbond_atom_site_label_H
_geom_hbond_atom_site_label_A
_geom_hbond_site_symmetry_A
_geom_hbond_distance_DH
_geom_hbond_distance_HA
_geom_hbond_distance_DA
_geom_hbond_angle_DHA
_geom_hbond_publ_flag
C5 H5 O7 2_747 0.95 2.58 3.349(4) 138 yes
C9 H9 O3 . 0.95 2.33 3.122(5) 140 yes
C10 H10 O9 1_645 0.95 2.51 3.303(5) 141 yes
C11 H11 O3 1_655 0.95 2.42 3.196(5) 139 yes
C11 H11 O5 1_655 0.95 2.51 3.231(5) 132 yes
C12 H12A O2 2_646 0.98 2.58 3.360(5) 137 yes
C12 H12B O2 1_545 0.98 2.48 3.448(5) 171 yes
C12 H12C O3 2_646 0.98 2.39 3.269(4) 148 yes
C12 H12C O9 2_646 0.98 2.42 3.160(5) 132 yes
C17 H17 O5 1_565 0.95 2.40 3.345(5) 172 yes

loop_
_geom_torsion_atom_site_label_1
_geom_torsion_atom_site_label_2
_geom_torsion_atom_site_label_3
_geom_torsion_atom_site_label_4
_geom_torsion
C8A O1 C2 O2 -177.4(3)
C8A O1 C2 C3 1.3(5)
C9 N1 C3 C4 120.5(4)
C11 N1 C3 C4 -64.0(5)
C9 N1 C3 C2 -60.9(5)
C11 N1 C3 C2 114.6(4)
O2 C2 C3 C4 177.9(4)
O1 C2 C3 C4 -0.7(5)
O2 C2 C3 N1 -0.7(5)
O1 C2 C3 N1 -179.4(3)
N1 C3 C4 C4A 179.1(3)
C2 C3 C4 C4A 0.6(5)
C3 C4 C4A C8A -1.0(5)
C3 C4 C4A C5 177.9(3)
C8A C4A C5 C6 -0.7(5)
C4 C4A C5 C6 -179.6(3)
C4A C5 C6 C7 -0.4(5)
C5 C6 C7 C8 1.3(6)
C6 C7 C8 C8A -1.1(6)
C7 C8 C8A C4A -0.1(6)
C7 C8 C8A O1 178.3(3)
C5 C4A C8A C8 1.0(5)
C4 C4A C8A C8 179.9(4)
C5 C4A C8A O1 -177.3(3)
C4 C4A C8A O1 1.6(5)
C2 O1 C8A C8 179.8(3)
C2 O1 C8A C4A -1.8(5)
C10 N2 C9 N1 0.1(4)
C12 N2 C9 N1 -179.0(3)
C11 N1 C9 N2 0.3(4)
C3 N1 C9 N2 176.4(3)
C9 N2 C10 C11 -0.4(4)
C12 N2 C10 C11 178.7(3)
N2 C10 C11 N1 0.6(4)
C9 N1 C11 C10 -0.5(4)
C3 N1 C11 C10 -176.6(3)
O3 C13 C14 C15 171.5(4)
C18 C13 C14 C15 -4.2(5)
O3 C13 C14 N3 -5.2(5)
C18 C13 C14 N3 179.1(3)
O4 N3 C14 C15 -50.5(5)
O5 N3 C14 C15 130.3(4)
O4 N3 C14 C13 126.5(4)
O5 N3 C14 C13 -52.7(5)
C13 C14 C15 C16 4.2(5)
N3 C14 C15 C16 -179.1(3)
C14 C15 C16 C17 -2.4(5)
C14 C15 C16 N4 177.7(3)
O7 N4 C16 C17 6.1(5)
O6 N4 C16 C17 -174.2(3)
O7 N4 C16 C15 -174.1(3)
O6 N4 C16 C15 5.6(5)
C15 C16 C17 C18 1.2(5)
N4 C16 C17 C18 -179.0(3)
C16 C17 C18 N5 -178.7(3)
C16 C17 C18 C13 -1.5(5)
O8 N5 C18 C17 27.9(5)
O9 N5 C18 C17 -150.4(3)
O8 N5 C18 C13 -149.4(3)
O9 N5 C18 C13 32.3(5)
O3 C13 C18 C17 -172.8(3)
C14 C13 C18 C17 2.8(5)
O3 C13 C18 N5 4.3(5)
C14 C13 C18 N5 179.9(3)
